data_4080420
loop_
_publ_author_name
'Aznar, Rosario'
'Grabulosa, Arnald'
'Mannu, Alberto'
'Muller, Guillermo'
'Sainz, Daniel'
'Moreno, Virtudes'
'Font-Bardia, Merc\`e'
'Calvet, Teresa'
'Lorenzo, Julia'

_publ_section_title
;
 [RuCl2(\h6-p-cymene)(P*)] and [RuCl2(\k-P*-\h6-arene)] Complexes
 ContainingP-Stereogenic Phosphines. Activity in Transfer Hydrogenation
 and Interactions with DNA
;
_journal_issue 8
_journal_name_full Organometallics
_journal_page_first 2344
_journal_paper_doi 10.1021/om3012294
_journal_volume 32
_journal_year 2013
_chemical_absolute_configuration rm
_chemical_formula_moiety 'C13 H24 B P'
_chemical_formula_sum 'C13 H24 B P'
_chemical_formula_weight 222.10
_chemical_name_systematic
;
 ?
;
_space_group_IT_number 19
_symmetry_cell_setting orthorhombic
_symmetry_space_group_name_Hall 'P 2ac 2ab'
_symmetry_space_group_name_H-M 'P 21 21 21'
_atom_sites_solution_hydrogens geom
_atom_sites_solution_primary direct
_atom_sites_solution_secondary difmap
_audit_creation_method SHELXL-97
_cell_angle_alpha 90.00
_cell_angle_beta 90.00
_cell_angle_gamma 90.00
_cell_formula_units_Z 4
_cell_length_a 6.462(2)
_cell_length_b 10.820(4)
_cell_length_c 21.212(9)
_cell_measurement_reflns_used 78
_cell_measurement_temperature 293(2)
_cell_measurement_theta_max 31
_cell_measurement_theta_min 3
_cell_volume 1483.1(10)
_computing_cell_refinement 'AUTOMAR (Claudio Klein, 2007)'
_computing_data_collection 'MARXDS (Claudio Klein, 2005)'
_computing_data_reduction 'MARSCALE (Claudio Klein, 2007)'
_computing_molecular_graphics 'ORTEP (Brueggermann and Smith, 1990)'
_computing_publication_material 'PLATON (Spek, 1990)'
_computing_structure_refinement 'SHELXL-97 (Sheldrick, 1997)'
_computing_structure_solution 'SHELXS-97 (Sheldrick, 1997)'
_diffrn_ambient_temperature 293(2)
_diffrn_measured_fraction_theta_full 0.945
_diffrn_measured_fraction_theta_max 0.724
_diffrn_measurement_device_type 'MAR345 with image plate detector'
_diffrn_measurement_method 'phi scan'
_diffrn_radiation_monochromator graphite
_diffrn_radiation_source 'fine-focus sealed tube'
_diffrn_radiation_type MoK\a
_diffrn_radiation_wavelength 0.71073
_diffrn_reflns_av_R_equivalents 0.0465
_diffrn_reflns_av_sigmaI/netI 0.0294
_diffrn_reflns_limit_h_max 7
_diffrn_reflns_limit_h_min -7
_diffrn_reflns_limit_k_max 16
_diffrn_reflns_limit_k_min -14
_diffrn_reflns_limit_l_max 29
_diffrn_reflns_limit_l_min -28
_diffrn_reflns_number 11902
_diffrn_reflns_theta_full 25.00
_diffrn_reflns_theta_max 32.35
_diffrn_reflns_theta_min 2.69
_exptl_absorpt_coefficient_mu 0.157
_exptl_absorpt_correction_type none
_exptl_crystal_density_diffrn 0.995
_exptl_crystal_density_method 'not measured'
_exptl_crystal_description prism
_exptl_crystal_F_000 488
_exptl_crystal_size_max 0.2
_exptl_crystal_size_mid 0.1
_exptl_crystal_size_min 0.1
_refine_diff_density_max 0.229
_refine_diff_density_min -0.178
_refine_diff_density_rms 0.045
_refine_ls_abs_structure_details 'Flack H D (1983), Acta Cryst. A39, 876-881'
_refine_ls_abs_structure_Flack 0.01(13)
_refine_ls_extinction_method none
_refine_ls_goodness_of_fit_ref 1.225
_refine_ls_hydrogen_treatment mixed
_refine_ls_matrix_type full
_refine_ls_number_parameters 136
_refine_ls_number_reflns 3671
_refine_ls_number_restraints 16
_refine_ls_restrained_S_all 1.237
_refine_ls_R_factor_all 0.0504
_refine_ls_R_factor_gt 0.0503
_refine_ls_shift/su_max 0.001
_refine_ls_shift/su_mean 0.000
_refine_ls_structure_factor_coef Fsqd
_refine_ls_weighting_details 'calc w=1/[\s^2^(Fo^2^)+(0.0345P)^2^+0.2642P] where P=(Fo^2^+2Fc^2^)/3'
_refine_ls_weighting_scheme calc
_refine_ls_wR_factor_gt 0.1172
_refine_ls_wR_factor_ref 0.1172
_reflns_number_gt 3663
_reflns_number_total 3671
_reflns_threshold_expression >2sigma(I)
_cod_data_source_file om3012294_si_002.cif
_cod_data_source_block 1a
_cod_original_sg_symbol_H-M P212121
_cod_database_code 4080420

loop_
_symmetry_equiv_pos_as_xyz
'x, y, z'
'-x+1/2, -y, z+1/2'
'x+1/2, -y+1/2, -z'
'-x, y+1/2, -z+1/2'

loop_
_atom_site_label
_atom_site_type_symbol
_atom_site_fract_x
_atom_site_fract_y
_atom_site_fract_z
_atom_site_U_iso_or_equiv
_atom_site_adp_type
_atom_site_occupancy
_atom_site_symmetry_multiplicity
_atom_site_calc_flag
_atom_site_refinement_flags
P1 P 0.65105(8) 0.30066(5) 0.79753(2) 0.06137(14) Uani 1 1 d U
B B 0.3648(5) 0.3227(3) 0.77745(14) 0.0825(7) Uani 1 1 d U
H0A H 0.2999 0.2434 0.7729 0.124 Uiso 1 1 calc R
H0B H 0.3527 0.3678 0.7386 0.124 Uiso 1 1 calc R
H0C H 0.2982 0.3680 0.8107 0.124 Uiso 1 1 calc R
C1 C 0.7984(4) 0.1117(2) 0.59097(11) 0.0829(6) Uani 1 1 d U
H1 H 0.6696 0.0830 0.6040 0.099 Uiso 1 1 calc R
C2 C 0.8997(5) 0.0513(3) 0.54364(13) 0.0946(8) Uani 1 1 d .
H2 H 0.8385 -0.0165 0.5242 0.113 Uiso 1 1 calc R
C3 C 1.0898(5) 0.0900(3) 0.52482(13) 0.0955(8) Uani 1 1 d .
H3 H 1.1590 0.0481 0.4929 0.115 Uiso 1 1 calc R
C4 C 1.1779(5) 0.1886(3) 0.55207(13) 0.0960(8) Uani 1 1 d .
H4 H 1.3079 0.2147 0.5387 0.115 Uiso 1 1 calc R
C5 C 1.0768(5) 0.2527(3) 0.60043(13) 0.0904(7) Uani 1 1 d U
H5 H 1.1391 0.3207 0.6194 0.109 Uiso 1 1 calc R
C6 C 0.8818(4) 0.2133(2) 0.61959(9) 0.0728(5) Uani 1 1 d U
C7 C 0.7659(5) 0.2820(3) 0.67111(11) 0.0935(7) Uani 1 1 d U
H7A H 0.6202 0.2859 0.6603 0.112 Uiso 1 1 calc R
H7B H 0.8178 0.3659 0.6738 0.112 Uiso 1 1 calc R
C8 C 0.7900(3) 0.2192(2) 0.73526(9) 0.0659(5) Uani 1 1 d U
H8A H 0.9357 0.2153 0.7460 0.079 Uiso 1 1 calc R
H8B H 0.7385 0.1351 0.7325 0.079 Uiso 1 1 calc R
C9 C 0.6917(4) 0.2115(2) 0.87124(10) 0.0737(5) Uani 1 1 d U
C10 C 0.9190(5) 0.1884(4) 0.88393(15) 0.1105(9) Uani 1 1 d U
H10A H 0.9901 0.2661 0.8872 0.166 Uiso 1 1 calc R
H10B H 0.9770 0.1412 0.8499 0.166 Uiso 1 1 calc R
H10C H 0.9339 0.1434 0.9227 0.166 Uiso 1 1 calc R
C11 C 0.5762(5) 0.0897(2) 0.86572(13) 0.0985(8) Uani 1 1 d U
H11A H 0.4319 0.1056 0.8585 0.148 Uiso 1 1 calc R
H11B H 0.5922 0.0435 0.9040 0.148 Uiso 1 1 calc R
H11C H 0.6313 0.0429 0.8311 0.148 Uiso 1 1 calc R
C12 C 0.5978(5) 0.2864(3) 0.92579(12) 0.1006(8) Uani 1 1 d U
H12A H 0.6717 0.3628 0.9304 0.151 Uiso 1 1 calc R
H12B H 0.6080 0.2397 0.9642 0.151 Uiso 1 1 calc R
H12C H 0.4549 0.3034 0.9169 0.151 Uiso 1 1 calc R
C13 C 0.7865(4) 0.4467(2) 0.80623(12) 0.0825(6) Uani 1 1 d U
H13A H 0.7213 0.4949 0.8386 0.124 Uiso 1 1 calc R
H13B H 0.7819 0.4912 0.7671 0.124 Uiso 1 1 calc R
H13C H 0.9280 0.4313 0.8176 0.124 Uiso 1 1 calc R

loop_
_atom_site_aniso_label
_atom_site_aniso_U_11
_atom_site_aniso_U_22
_atom_site_aniso_U_33
_atom_site_aniso_U_23
_atom_site_aniso_U_13
_atom_site_aniso_U_12
P1 0.0589(3) 0.0617(3) 0.0635(2) -0.0013(2) 0.0010(2) -0.0003(2)
B 0.0689(15) 0.0881(18) 0.0905(16) 0.0001(13) -0.0022(13) 0.0011(14)
C1 0.0864(17) 0.0855(14) 0.0767(13) 0.0024(10) -0.0001(11) -0.0055(10)
C2 0.111(2) 0.0902(18) 0.0826(15) -0.0030(13) -0.0048(15) -0.0008(16)
C3 0.103(2) 0.103(2) 0.0806(15) 0.0019(14) 0.0071(14) 0.0125(17)
C4 0.0889(18) 0.111(2) 0.0881(16) 0.0145(16) 0.0077(14) -0.0004(18)
C5 0.0917(15) 0.0934(17) 0.0862(15) 0.0064(13) -0.0002(12) -0.0119(11)
C6 0.0829(12) 0.0718(12) 0.0636(8) 0.0080(8) -0.0014(8) 0.0046(10)
C7 0.1179(19) 0.0891(17) 0.0735(11) 0.0066(9) 0.0066(12) 0.0217(16)
C8 0.0665(12) 0.0642(12) 0.0671(8) -0.0005(8) 0.0016(8) 0.0021(9)
C9 0.0777(12) 0.0784(12) 0.0650(10) 0.0021(9) 0.0011(9) 0.0001(10)
C10 0.0859(12) 0.145(3) 0.1010(18) 0.0177(19) -0.0070(13) 0.0138(14)
C11 0.122(2) 0.0793(14) 0.0941(17) 0.0063(12) 0.0028(16) -0.0108(14)
C12 0.120(2) 0.1014(17) 0.0809(14) -0.0103(12) 0.0153(14) 0.0022(16)
C13 0.0850(17) 0.0716(12) 0.0910(16) -0.0035(12) 0.0004(13) -0.0104(10)

loop_
_atom_type_symbol
_atom_type_description
_atom_type_scat_dispersion_real
_atom_type_scat_dispersion_imag
_atom_type_scat_source
C C 0.0033 0.0016 'International Tables Vol C Tables 4.2.6.8 and 6.1.1.4'
H H 0.0000 0.0000 'International Tables Vol C Tables 4.2.6.8 and 6.1.1.4'
B B 0.0013 0.0007 'International Tables Vol C Tables 4.2.6.8 and 6.1.1.4'
P P 0.1023 0.0942 'International Tables Vol C Tables 4.2.6.8 and 6.1.1.4'

loop_
_geom_angle_atom_site_label_1
_geom_angle_atom_site_label_2
_geom_angle_atom_site_label_3
_geom_angle
C13 P1 C8 104.89(11)
C13 P1 C9 107.36(12)
C8 P1 C9 106.80(10)
C13 P1 B 112.35(13)
C8 P1 B 112.02(12)
C9 P1 B 112.91(12)
C2 C1 C6 121.5(3)
C3 C2 C1 120.2(3)
C4 C3 C2 120.2(3)
C3 C4 C5 120.8(3)
C6 C5 C4 119.0(3)
C1 C6 C5 118.3(2)
C1 C6 C7 121.2(3)
C5 C6 C7 120.5(2)
C6 C7 C8 111.9(2)
C7 C8 P1 112.30(16)
C10 C9 C11 110.3(3)
C10 C9 C12 109.6(2)
C11 C9 C12 108.7(2)
C10 C9 P1 111.89(18)
C11 C9 P1 108.45(17)
C12 C9 P1 107.71(18)

loop_
_geom_bond_atom_site_label_1
_geom_bond_atom_site_label_2
_geom_bond_distance
P1 C13 1.816(2)
P1 C8 1.824(2)
P1 C9 1.856(2)
P1 B 1.913(3)
C1 C2 1.365(4)
C1 C6 1.367(3)
C2 C3 1.358(4)
C3 C4 1.340(4)
C4 C5 1.400(4)
C5 C6 1.391(4)
C6 C7 1.519(3)
C7 C8 1.529(3)
C9 C10 1.514(4)
C9 C11 1.520(4)
C9 C12 1.538(3)
